data_4508540
loop_
_publ_author_name
'Rodr\'iguez-Molina, Braulio'
'Ochoa, Ma. Eugenia'
'Romero, Margarita'
'Khan, Saeed I.'
'Farf\'an, Norberto'
'Santillan, Rosa'
'Garcia-Garibay, Miguel A.'

_publ_section_title
;
 Conformational Polymorphism and Isomorphism of Molecular Rotors with
 Fluoroaromatic Rotators and Mestranol Stators
;
_journal_issue 11
_journal_name_full 'Crystal Growth &amp; Design'
_journal_page_first 5107
_journal_paper_doi 10.1021/cg4012873
_journal_volume 13
_journal_year 2013
_chemical_absolute_configuration unk
_chemical_formula_moiety 'C42 H50 O4, 2(H2 O)'
_chemical_formula_sum 'C42 H54 O6'
_chemical_formula_weight 654.85
_chemical_name_common 'compound 6'
_chemical_name_systematic
; 
 ? 
;
_space_group_IT_number 4
_symmetry_cell_setting monoclinic
_symmetry_space_group_name_Hall 'P 2yb'
_symmetry_space_group_name_H-M 'P 1 21 1'
_atom_sites_solution_hydrogens geom
_atom_sites_solution_primary direct
_atom_sites_solution_secondary difmap
_audit_creation_method SHELXL-97
_cell_angle_alpha 90.00
_cell_angle_beta 101.329(5)
_cell_angle_gamma 90.00
_cell_formula_units_Z 2
_cell_length_a 11.866(5)
_cell_length_b 7.956(3)
_cell_length_c 19.122(8)
_cell_measurement_reflns_used 8432
_cell_measurement_temperature 100(2)
_cell_measurement_theta_max 28.23
_cell_measurement_theta_min 3.74
_cell_volume 1770.1(12)
_computing_cell_refinement 'Bruker SAINT'
_computing_data_collection 'Bruker APEX2'
_computing_data_reduction 'Bruker SAINT'
_computing_molecular_graphics 'Bruker SHELXTL'
_computing_publication_material 'Bruker SHELXTL'
_computing_structure_refinement 'SHELXL-97 (Sheldrick, 2008)'
_computing_structure_solution 'SHELXS-97 (Sheldrick, 2008)'
_diffrn_ambient_temperature 100(2)
_diffrn_measured_fraction_theta_full 0.991
_diffrn_measured_fraction_theta_max 0.980
_diffrn_measurement_device_type 'Bruker APEX-II CCD'
_diffrn_measurement_method '\f and \w scans'
_diffrn_radiation_monochromator graphite
_diffrn_radiation_source 'fine-focus sealed tube'
_diffrn_radiation_type MoK\a
_diffrn_radiation_wavelength 0.71073
_diffrn_reflns_av_R_equivalents 0.0264
_diffrn_reflns_av_sigmaI/netI 0.0212
_diffrn_reflns_limit_h_max 15
_diffrn_reflns_limit_h_min -15
_diffrn_reflns_limit_k_max 10
_diffrn_reflns_limit_k_min -10
_diffrn_reflns_limit_l_max 25
_diffrn_reflns_limit_l_min -25
_diffrn_reflns_number 22056
_diffrn_reflns_theta_full 26.00
_diffrn_reflns_theta_max 28.39
_diffrn_reflns_theta_min 3.74
_exptl_absorpt_coefficient_mu 0.080
_exptl_absorpt_correction_T_max 0.9936
_exptl_absorpt_correction_T_min 0.9435
_exptl_absorpt_correction_type multi-scan
_exptl_absorpt_process_details 'Sadabs (Bruker)'
_exptl_crystal_colour colorless
_exptl_crystal_density_diffrn 1.229
_exptl_crystal_density_method 'not measured'
_exptl_crystal_description platelet
_exptl_crystal_F_000 708
_exptl_crystal_size_max 0.30
_exptl_crystal_size_mid 0.20
_exptl_crystal_size_min 0.08
_refine_diff_density_max 0.252
_refine_diff_density_min -0.174
_refine_diff_density_rms 0.034
_refine_ls_abs_structure_details 'Flack H D (1983), Acta Cryst. A39, 876-881'
_refine_ls_extinction_method none
_refine_ls_goodness_of_fit_ref 1.094
_refine_ls_hydrogen_treatment constr
_refine_ls_matrix_type full
_refine_ls_number_parameters 439
_refine_ls_number_reflns 4664
_refine_ls_number_restraints 1
_refine_ls_restrained_S_all 1.094
_refine_ls_R_factor_all 0.0367
_refine_ls_R_factor_gt 0.0312
_refine_ls_shift/su_max 0.012
_refine_ls_shift/su_mean 0.001
_refine_ls_structure_factor_coef Fsqd
_refine_ls_weighting_details 'calc w=1/[\s^2^(Fo^2^)+(0.0447P)^2^+0.1461P] where P=(Fo^2^+2Fc^2^)/3'
_refine_ls_weighting_scheme calc
_refine_ls_wR_factor_gt 0.0779
_refine_ls_wR_factor_ref 0.0810
_reflns_number_gt 4241
_reflns_number_total 4664
_reflns_threshold_expression >2sigma(I)
_cod_data_source_file cg4012873_si_010.cif
_cod_data_source_block gg1412-p21
_cod_depositor_comments
;
The following automatic conversions were performed:

'_symmetry_cell_setting' value 'Monoclinic' changed to 'monoclinic'
according to /home/saulius/struct/CIF-dictionaries/cif_core.dic
dictionary named 'cif_core.dic' version 2.4.2 from 2011-04-26.

Automatic conversion script
Id: cif_fix_values 1891 2012-01-12 08:04:46Z andrius 
;
_cod_original_cell_volume 1770.1(13)
_cod_original_sg_symbol_H-M P2(1)
_cod_database_code 4508540

loop_
_symmetry_equiv_pos_as_xyz
'x, y, z'
'-x, y+1/2, -z'

loop_
_atom_site_label
_atom_site_type_symbol
_atom_site_fract_x
_atom_site_fract_y
_atom_site_fract_z
_atom_site_U_iso_or_equiv
_atom_site_adp_type
_atom_site_occupancy
_atom_site_symmetry_multiplicity
_atom_site_calc_flag
_atom_site_refinement_flags
O1 O 0.08986(10) 0.63328(17) 0.96398(6) 0.0252(3) Uani 1 1 d .
H1 H 0.0752 0.5301 0.9594 0.038 Uiso 1 1 calc R
O2 O -0.08850(10) 0.56290(17) 0.54088(6) 0.0238(3) Uani 1 1 d .
H2 H -0.0340 0.6314 0.5433 0.036 Uiso 1 1 calc R
O3 O 0.89819(10) 0.21392(17) 0.82054(7) 0.0278(3) Uani 1 1 d .
O4 O -0.87572(9) 0.05815(17) 0.67662(7) 0.0260(3) Uani 1 1 d .
C1 C -0.16552(13) 0.6207(2) 0.58455(8) 0.0187(3) Uani 1 1 d .
C2 C -0.09949(13) 0.6352(2) 0.65858(8) 0.0198(3) Uani 1 1 d .
C3 C -0.03963(13) 0.6516(2) 0.71676(8) 0.0205(3) Uani 1 1 d .
C4 C 0.02890(13) 0.6660(2) 0.78351(9) 0.0213(3) Uani 1 1 d .
C5 C 0.08862(13) 0.6780(2) 0.84206(8) 0.0210(3) Uani 1 1 d .
C6 C 0.15986(13) 0.6823(2) 0.91471(8) 0.0196(3) Uani 1 1 d .
C7 C 0.20688(14) 0.8626(2) 0.93533(9) 0.0241(3) Uani 1 1 d .
H7A H 0.1594 0.9478 0.9053 0.029 Uiso 1 1 calc R
H7B H 0.2053 0.8864 0.9859 0.029 Uiso 1 1 calc R
C8 C 0.33183(15) 0.8673(2) 0.92299(9) 0.0244(3) Uani 1 1 d .
H8A H 0.3433 0.9634 0.8922 0.029 Uiso 1 1 calc R
H8B H 0.3873 0.8766 0.9688 0.029 Uiso 1 1 calc R
C9 C 0.34626(13) 0.6998(2) 0.88614(8) 0.0175(3) Uani 1 1 d .
H9 H 0.3093 0.7135 0.8348 0.021 Uiso 1 1 calc R
C10 C 0.27137(13) 0.5755(2) 0.91864(8) 0.0173(3) Uani 1 1 d .
C11 C 0.26018(14) 0.4121(2) 0.87542(9) 0.0208(3) Uani 1 1 d .
H11A H 0.2175 0.4346 0.8264 0.025 Uiso 1 1 calc R
H11B H 0.2158 0.3292 0.8976 0.025 Uiso 1 1 calc R
C12 C 0.37839(13) 0.3383(2) 0.87201(9) 0.0212(3) Uani 1 1 d .
H12A H 0.3680 0.2402 0.8395 0.025 Uiso 1 1 calc R
H12B H 0.4153 0.2982 0.9201 0.025 Uiso 1 1 calc R
C13 C 0.45822(13) 0.46588(19) 0.84589(8) 0.0173(3) Uani 1 1 d .
H13 H 0.4213 0.4942 0.7957 0.021 Uiso 1 1 calc R
C14 C 0.46729(13) 0.6328(2) 0.88795(8) 0.0180(3) Uani 1 1 d .
H14 H 0.5041 0.6094 0.9387 0.022 Uiso 1 1 calc R
C15 C 0.54410(14) 0.7542(2) 0.85672(9) 0.0222(3) Uani 1 1 d .
H15A H 0.5128 0.7704 0.8052 0.027 Uiso 1 1 calc R
H15B H 0.5451 0.8647 0.8806 0.027 Uiso 1 1 calc R
C16 C 0.66608(15) 0.6856(2) 0.86685(11) 0.0291(4) Uani 1 1 d .
H16A H 0.7086 0.7502 0.8361 0.035 Uiso 1 1 calc R
H16B H 0.7050 0.7040 0.9170 0.035 Uiso 1 1 calc R
C17 C 0.67263(14) 0.5007(2) 0.84958(8) 0.0215(3) Uani 1 1 d .
C18 C 0.57607(13) 0.3953(2) 0.84283(8) 0.0182(3) Uani 1 1 d .
C19 C 0.59076(14) 0.2253(2) 0.82964(8) 0.0199(3) Uani 1 1 d .
H19 H 0.5265 0.1522 0.8258 0.024 Uiso 1 1 calc R
C20 C 0.69604(14) 0.1585(2) 0.82192(8) 0.0221(3) Uani 1 1 d .
H20 H 0.7036 0.0420 0.8130 0.027 Uiso 1 1 calc R
C21 C 0.78938(14) 0.2650(2) 0.82751(8) 0.0223(3) Uani 1 1 d .
C22 C 0.77826(14) 0.4347(2) 0.84156(9) 0.0235(3) Uani 1 1 d .
H22 H 0.8432 0.5066 0.8457 0.028 Uiso 1 1 calc R
C23 C 0.91542(17) 0.0372(3) 0.81322(11) 0.0339(4) Uani 1 1 d .
H23A H 0.8622 -0.0047 0.7711 0.051 Uiso 1 1 calc R
H23B H 0.9012 -0.0212 0.8558 0.051 Uiso 1 1 calc R
H23C H 0.9947 0.0166 0.8078 0.051 Uiso 1 1 calc R
C24 C 0.32020(14) 0.5390(2) 0.99746(8) 0.0245(3) Uani 1 1 d .
H24A H 0.3968 0.4890 1.0022 0.037 Uiso 1 1 calc R
H24B H 0.2694 0.4605 1.0159 0.037 Uiso 1 1 calc R
H24C H 0.3256 0.6440 1.0247 0.037 Uiso 1 1 calc R
C25 C -0.22177(13) 0.7940(2) 0.55929(8) 0.0223(3) Uani 1 1 d .
H25A H -0.1796 0.8869 0.5874 0.027 Uiso 1 1 calc R
H25B H -0.2208 0.8128 0.5082 0.027 Uiso 1 1 calc R
C26 C -0.34715(14) 0.7851(2) 0.57130(9) 0.0221(3) Uani 1 1 d .
H26A H -0.3641 0.8808 0.6007 0.027 Uiso 1 1 calc R
H26B H -0.4026 0.7861 0.5253 0.027 Uiso 1 1 calc R
C27 C -0.35256(13) 0.61758(19) 0.61055(8) 0.0166(3) Uani 1 1 d .
H27 H -0.3168 0.6369 0.6618 0.020 Uiso 1 1 calc R
C28 C -0.27093(13) 0.5025(2) 0.57921(8) 0.0166(3) Uani 1 1 d .
C29 C -0.25325(13) 0.3389(2) 0.62219(8) 0.0198(3) Uani 1 1 d .
H29A H -0.2124 0.3635 0.6714 0.024 Uiso 1 1 calc R
H29B H -0.2048 0.2614 0.6003 0.024 Uiso 1 1 calc R
C30 C -0.36869(13) 0.2536(2) 0.62456(9) 0.0198(3) Uani 1 1 d .
H30A H -0.3548 0.1537 0.6560 0.024 Uiso 1 1 calc R
H30B H -0.4043 0.2148 0.5761 0.024 Uiso 1 1 calc R
C31 C -0.45232(13) 0.37305(19) 0.65219(8) 0.0159(3) Uani 1 1 d .
H31 H -0.4145 0.4048 0.7019 0.019 Uiso 1 1 calc R
C32 C -0.46969(13) 0.53779(19) 0.60892(8) 0.0165(3) Uani 1 1 d .
H32 H -0.5051 0.5103 0.5583 0.020 Uiso 1 1 calc R
C33 C -0.55191(13) 0.6511(2) 0.63942(8) 0.0196(3) Uani 1 1 d .
H33A H -0.5232 0.6671 0.6912 0.024 Uiso 1 1 calc R
H33B H -0.5563 0.7626 0.6161 0.024 Uiso 1 1 calc R
C34 C -0.67099(14) 0.5712(2) 0.62685(10) 0.0234(3) Uani 1 1 d .
H34A H -0.7190 0.6321 0.6555 0.028 Uiso 1 1 calc R
H34B H -0.7075 0.5840 0.5759 0.028 Uiso 1 1 calc R
C35 C -0.66845(13) 0.3860(2) 0.64633(8) 0.0194(3) Uani 1 1 d .
C36 C -0.56701(13) 0.2921(2) 0.65754(7) 0.0173(3) Uani 1 1 d .
C37 C -0.57354(13) 0.1229(2) 0.67728(8) 0.0191(3) Uani 1 1 d .
H37 H -0.5054 0.0572 0.6859 0.023 Uiso 1 1 calc R
C38 C -0.67628(13) 0.0486(2) 0.68461(8) 0.0209(3) Uani 1 1 d .
H38 H -0.6779 -0.0657 0.6987 0.025 Uiso 1 1 calc R
C39 C -0.77702(13) 0.1431(2) 0.67110(8) 0.0212(3) Uani 1 1 d .
C40 C -0.77279(13) 0.3111(2) 0.65291(8) 0.0223(3) Uani 1 1 d .
H40 H -0.8412 0.3762 0.6448 0.027 Uiso 1 1 calc R
C41 C -0.98076(14) 0.1530(3) 0.66091(11) 0.0335(4) Uani 1 1 d .
H41A H -0.9913 0.1979 0.6123 0.050 Uiso 1 1 calc R
H41B H -0.9770 0.2460 0.6949 0.050 Uiso 1 1 calc R
H41C H -1.0456 0.0796 0.6648 0.050 Uiso 1 1 calc R
C42 C -0.31646(14) 0.4637(2) 0.49991(8) 0.0218(3) Uani 1 1 d .
H42A H -0.3945 0.4181 0.4938 0.033 Uiso 1 1 calc R
H42B H -0.2662 0.3811 0.4834 0.033 Uiso 1 1 calc R
H42C H -0.3177 0.5672 0.4720 0.033 Uiso 1 1 calc R
O1W O 0.04001(10) 0.30330(18) 0.95503(7) 0.0306(3) Uani 1 1 d .
H1W H -0.0028 0.2744 0.9085 0.037 Uiso 1 1 d .
H2W H -0.0025 0.2715 0.9872 0.037 Uiso 1 1 d .
O2W O 0.07018(10) 0.81083(17) 0.55683(6) 0.0304(3) Uani 1 1 d .
H3W H 0.0759 0.8940 0.5254 0.036 Uiso 1 1 d .
H4W H 0.0901 0.8720 0.6002 0.036 Uiso 1 1 d .

loop_
_atom_site_aniso_label
_atom_site_aniso_U_11
_atom_site_aniso_U_22
_atom_site_aniso_U_33
_atom_site_aniso_U_23
_atom_site_aniso_U_13
_atom_site_aniso_U_12
O1 0.0263(6) 0.0264(6) 0.0257(6) -0.0032(5) 0.0121(5) 0.0008(5)
O2 0.0205(6) 0.0275(6) 0.0265(6) -0.0050(5) 0.0118(5) -0.0050(5)
O3 0.0246(6) 0.0238(6) 0.0374(7) -0.0007(6) 0.0120(5) 0.0045(5)
O4 0.0178(6) 0.0258(6) 0.0359(6) 0.0016(5) 0.0090(5) -0.0030(5)
C1 0.0181(7) 0.0194(7) 0.0197(7) -0.0007(6) 0.0062(6) -0.0017(6)
C2 0.0175(7) 0.0170(7) 0.0254(7) -0.0005(6) 0.0057(6) -0.0021(6)
C3 0.0185(7) 0.0193(7) 0.0241(7) -0.0013(6) 0.0048(6) -0.0009(6)
C4 0.0179(7) 0.0203(7) 0.0259(7) -0.0002(6) 0.0052(6) 0.0005(6)
C5 0.0192(7) 0.0195(8) 0.0245(7) -0.0024(6) 0.0047(6) 0.0005(6)
C6 0.0189(7) 0.0207(8) 0.0193(7) -0.0011(6) 0.0041(6) 0.0019(6)
C7 0.0233(8) 0.0206(8) 0.0280(8) -0.0065(7) 0.0038(7) 0.0017(7)
C8 0.0246(8) 0.0184(8) 0.0312(8) -0.0058(7) 0.0084(7) -0.0011(7)
C9 0.0206(7) 0.0146(7) 0.0173(7) -0.0007(6) 0.0041(6) 0.0006(6)
C10 0.0172(7) 0.0179(7) 0.0173(7) -0.0005(6) 0.0046(6) 0.0003(6)
C11 0.0215(8) 0.0162(7) 0.0255(8) -0.0023(6) 0.0071(6) -0.0013(6)
C12 0.0234(8) 0.0139(7) 0.0284(8) 0.0001(6) 0.0098(6) -0.0009(6)
C13 0.0195(7) 0.0147(7) 0.0185(7) -0.0013(6) 0.0060(6) -0.0014(6)
C14 0.0214(7) 0.0139(7) 0.0193(7) -0.0008(6) 0.0056(6) -0.0013(6)
C15 0.0263(8) 0.0160(7) 0.0260(8) -0.0028(6) 0.0091(7) -0.0024(7)
C16 0.0244(8) 0.0184(8) 0.0472(10) -0.0063(8) 0.0138(8) -0.0035(7)
C17 0.0246(8) 0.0177(7) 0.0237(7) -0.0024(6) 0.0086(6) -0.0013(7)
C18 0.0226(8) 0.0169(7) 0.0162(7) 0.0004(6) 0.0065(6) 0.0001(6)
C19 0.0249(8) 0.0168(7) 0.0193(7) 0.0018(6) 0.0074(6) -0.0004(6)
C20 0.0270(8) 0.0178(7) 0.0229(7) 0.0015(6) 0.0085(6) 0.0024(7)
C21 0.0233(8) 0.0222(8) 0.0229(7) 0.0015(6) 0.0084(6) 0.0029(7)
C22 0.0207(8) 0.0225(8) 0.0292(8) -0.0001(7) 0.0092(7) -0.0029(7)
C23 0.0323(10) 0.0255(9) 0.0460(11) -0.0027(9) 0.0126(8) 0.0080(8)
C24 0.0247(8) 0.0302(9) 0.0188(7) 0.0037(7) 0.0048(6) 0.0028(7)
C25 0.0226(8) 0.0195(7) 0.0252(7) 0.0048(7) 0.0060(6) -0.0022(7)
C26 0.0232(8) 0.0163(7) 0.0280(8) 0.0033(6) 0.0080(6) 0.0010(6)
C27 0.0169(7) 0.0155(7) 0.0177(7) -0.0004(6) 0.0044(6) -0.0001(6)
C28 0.0147(7) 0.0173(7) 0.0180(7) -0.0013(6) 0.0037(6) 0.0002(6)
C29 0.0171(7) 0.0163(7) 0.0262(7) 0.0002(6) 0.0051(6) 0.0007(6)
C30 0.0186(7) 0.0150(7) 0.0263(7) -0.0005(6) 0.0058(6) 0.0007(6)
C31 0.0156(7) 0.0141(7) 0.0178(6) 0.0007(6) 0.0031(5) 0.0005(6)
C32 0.0169(7) 0.0155(7) 0.0175(7) 0.0002(6) 0.0041(6) -0.0002(6)
C33 0.0224(8) 0.0152(7) 0.0225(7) 0.0010(6) 0.0075(6) 0.0025(6)
C34 0.0197(8) 0.0172(7) 0.0349(9) 0.0023(7) 0.0087(7) 0.0032(7)
C35 0.0200(8) 0.0176(7) 0.0208(7) -0.0003(6) 0.0047(6) -0.0003(6)
C36 0.0181(7) 0.0170(7) 0.0169(6) -0.0020(6) 0.0040(6) -0.0002(6)
C37 0.0187(7) 0.0172(7) 0.0216(7) 0.0000(6) 0.0045(6) 0.0008(6)
C38 0.0229(8) 0.0173(7) 0.0235(7) -0.0012(6) 0.0068(6) -0.0035(7)
C39 0.0194(7) 0.0251(8) 0.0202(7) -0.0019(6) 0.0066(6) -0.0052(7)
C40 0.0175(7) 0.0242(8) 0.0259(7) -0.0002(7) 0.0063(6) 0.0020(7)
C41 0.0178(8) 0.0358(10) 0.0484(11) 0.0021(9) 0.0101(7) -0.0025(8)
C42 0.0201(8) 0.0271(8) 0.0188(7) -0.0057(6) 0.0053(6) -0.0032(7)
O1W 0.0287(6) 0.0325(7) 0.0340(6) 0.0014(6) 0.0144(5) -0.0056(6)
O2W 0.0294(6) 0.0286(7) 0.0348(6) 0.0024(6) 0.0106(5) -0.0084(6)

loop_
_atom_type_symbol
_atom_type_description
_atom_type_scat_dispersion_real
_atom_type_scat_dispersion_imag
_atom_type_scat_source
C C 0.0033 0.0000 'International Tables Vol C Tables 4.2.6.8 and 6.1.1.4'
H H 0.0000 0.0000 'International Tables Vol C Tables 4.2.6.8 and 6.1.1.4'
O O 0.0106 0.0000 'International Tables Vol C Tables 4.2.6.8 and 6.1.1.4'

loop_
_geom_angle_atom_site_label_1
_geom_angle_atom_site_label_2
_geom_angle_atom_site_label_3
_geom_angle
C6 O1 H1 109.5
C1 O2 H2 109.5
C21 O3 C23 116.83(14)
C39 O4 C41 116.31(15)
O2 C1 C2 107.72(13)
O2 C1 C28 111.47(13)
C2 C1 C28 112.21(12)
O2 C1 C25 112.69(13)
C2 C1 C25 109.85(13)
C28 C1 C25 102.94(12)
C3 C2 C1 175.41(16)
C2 C3 C4 178.57(18)
C5 C4 C3 179.7(2)
C4 C5 C6 176.59(18)
O1 C6 C5 108.32(13)
O1 C6 C7 108.06(13)
C5 C6 C7 111.65(14)
O1 C6 C10 114.63(13)
C5 C6 C10 110.81(12)
C7 C6 C10 103.33(13)
C8 C7 C6 106.83(13)
C8 C7 H7A 110.4
C6 C7 H7A 110.4
C8 C7 H7B 110.4
C6 C7 H7B 110.4
H7A C7 H7B 108.6
C9 C8 C7 104.24(13)
C9 C8 H8A 110.9
C7 C8 H8A 110.9
C9 C8 H8B 110.9
C7 C8 H8B 110.9
H8A C8 H8B 108.9
C14 C9 C8 118.87(13)
C14 C9 C10 112.43(13)
C8 C9 C10 104.34(12)
C14 C9 H9 106.8
C8 C9 H9 106.8
C10 C9 H9 106.8
C11 C10 C24 110.23(14)
C11 C10 C9 108.85(12)
C24 C10 C9 112.46(13)
C11 C10 C6 116.94(13)
C24 C10 C6 107.66(12)
C9 C10 C6 100.45(13)
C10 C11 C12 111.37(13)
C10 C11 H11A 109.4
C12 C11 H11A 109.4
C10 C11 H11B 109.4
C12 C11 H11B 109.4
H11A C11 H11B 108.0
C11 C12 C13 112.86(13)
C11 C12 H12A 109.0
C13 C12 H12A 109.0
C11 C12 H12B 109.0
C13 C12 H12B 109.0
H12A C12 H12B 107.8
C18 C13 C12 113.53(13)
C18 C13 C14 111.56(13)
C12 C13 C14 112.50(12)
C18 C13 H13 106.2
C12 C13 H13 106.2
C14 C13 H13 106.2
C9 C14 C15 113.68(13)
C9 C14 C13 108.62(12)
C15 C14 C13 108.99(12)
C9 C14 H14 108.5
C15 C14 H14 108.5
C13 C14 H14 108.5
C16 C15 C14 110.44(14)
C16 C15 H15A 109.6
C14 C15 H15A 109.6
C16 C15 H15B 109.6
C14 C15 H15B 109.6
H15A C15 H15B 108.1
C17 C16 C15 114.11(15)
C17 C16 H16A 108.7
C15 C16 H16A 108.7
C17 C16 H16B 108.7
C15 C16 H16B 108.7
H16A C16 H16B 107.6
C22 C17 C18 119.93(16)
C22 C17 C16 118.42(15)
C18 C17 C16 121.64(15)
C19 C18 C17 117.87(15)
C19 C18 C13 120.99(14)
C17 C18 C13 121.05(15)
C20 C19 C18 122.44(16)
C20 C19 H19 118.8
C18 C19 H19 118.8
C21 C20 C19 118.72(16)
C21 C20 H20 120.6
C19 C20 H20 120.6
C20 C21 O3 124.14(15)
C20 C21 C22 120.40(15)
O3 C21 C22 115.46(15)
C21 C22 C17 120.61(16)
C21 C22 H22 119.7
C17 C22 H22 119.7
O3 C23 H23A 109.5
O3 C23 H23B 109.5
H23A C23 H23B 109.5
O3 C23 H23C 109.5
H23A C23 H23C 109.5
H23B C23 H23C 109.5
C10 C24 H24A 109.5
C10 C24 H24B 109.5
H24A C24 H24B 109.5
C10 C24 H24C 109.5
H24A C24 H24C 109.5
H24B C24 H24C 109.5
C26 C25 C1 106.10(13)
C26 C25 H25A 110.5
C1 C25 H25A 110.5
C26 C25 H25B 110.5
C1 C25 H25B 110.5
H25A C25 H25B 108.7
C27 C26 C25 104.19(13)
C27 C26 H26A 110.9
C25 C26 H26A 110.9
C27 C26 H26B 110.9
C25 C26 H26B 110.9
H26A C26 H26B 108.9
C32 C27 C26 118.48(13)
C32 C27 C28 112.73(13)
C26 C27 C28 103.65(12)
C32 C27 H27 107.1
C26 C27 H27 107.1
C28 C27 H27 107.1
C29 C28 C27 109.10(12)
C29 C28 C42 110.07(14)
C27 C28 C42 112.19(13)
C29 C28 C1 117.13(13)
C27 C28 C1 100.07(12)
C42 C28 C1 107.99(12)
C28 C29 C30 111.22(13)
C28 C29 H29A 109.4
C30 C29 H29A 109.4
C28 C29 H29B 109.4
C30 C29 H29B 109.4
H29A C29 H29B 108.0
C29 C30 C31 112.06(13)
C29 C30 H30A 109.2
C31 C30 H30A 109.2
C29 C30 H30B 109.2
C31 C30 H30B 109.2
H30A C30 H30B 107.9
C36 C31 C30 113.92(13)
C36 C31 C32 111.56(12)
C30 C31 C32 111.56(12)
C36 C31 H31 106.4
C30 C31 H31 106.4
C32 C31 H31 106.4
C27 C32 C33 113.30(13)
C27 C32 C31 108.54(12)
C33 C32 C31 108.98(12)
C27 C32 H32 108.6
C33 C32 H32 108.6
C31 C32 H32 108.6
C34 C33 C32 109.62(13)
C34 C33 H33A 109.7
C32 C33 H33A 109.7
C34 C33 H33B 109.7
C32 C33 H33B 109.7
H33A C33 H33B 108.2
C35 C34 C33 113.12(13)
C35 C34 H34A 109.0
C33 C34 H34A 109.0
C35 C34 H34B 109.0
C33 C34 H34B 109.0
H34A C34 H34B 107.8
C36 C35 C40 120.53(15)
C36 C35 C34 122.12(14)
C40 C35 C34 117.35(14)
C35 C36 C37 117.57(14)
C35 C36 C31 121.08(14)
C37 C36 C31 121.28(14)
C38 C37 C36 122.11(15)
C38 C37 H37 118.9
C36 C37 H37 118.9
C37 C38 C39 119.42(16)
C37 C38 H38 120.3
C39 C38 H38 120.3
O4 C39 C40 124.57(15)
O4 C39 C38 115.72(16)
C40 C39 C38 119.70(15)
C39 C40 C35 120.63(15)
C39 C40 H40 119.7
C35 C40 H40 119.7
O4 C41 H41A 109.5
O4 C41 H41B 109.5
H41A C41 H41B 109.5
O4 C41 H41C 109.5
H41A C41 H41C 109.5
H41B C41 H41C 109.5
C28 C42 H42A 109.5
C28 C42 H42B 109.5
H42A C42 H42B 109.5
C28 C42 H42C 109.5
H42A C42 H42C 109.5
H42B C42 H42C 109.5
H1W O1W H2W 107.4
H3W O2W H4W 99.6

loop_
_geom_bond_atom_site_label_1
_geom_bond_atom_site_label_2
_geom_bond_distance
O1 C6 1.4274(19)
O1 H1 0.8400
O2 C1 1.4297(18)
O2 H2 0.8400
O3 C21 1.385(2)
O3 C23 1.431(2)
O4 C39 1.3740(19)
O4 C41 1.437(2)
C1 C2 1.482(2)
C1 C28 1.552(2)
C1 C25 1.566(2)
C2 C3 1.204(2)
C3 C4 1.377(2)
C4 C5 1.206(2)
C5 C6 1.478(2)
C6 C7 1.561(2)
C6 C10 1.562(2)
C7 C8 1.547(2)
C7 H7A 0.9900
C7 H7B 0.9900
C8 C9 1.533(2)
C8 H8A 0.9900
C8 H8B 0.9900
C9 C14 1.526(2)
C9 C10 1.540(2)
C9 H9 1.0000
C10 C11 1.532(2)
C10 C24 1.533(2)
C11 C12 1.534(2)
C11 H11A 0.9900
C11 H11B 0.9900
C12 C13 1.537(2)
C12 H12A 0.9900
C12 H12B 0.9900
C13 C18 1.519(2)
C13 C14 1.545(2)
C13 H13 1.0000
C14 C15 1.528(2)
C14 H14 1.0000
C15 C16 1.523(2)
C15 H15A 0.9900
C15 H15B 0.9900
C16 C17 1.513(2)
C16 H16A 0.9900
C16 H16B 0.9900
C17 C22 1.395(2)
C17 C18 1.405(2)
C18 C19 1.393(2)
C19 C20 1.392(2)
C19 H19 0.9500
C20 C21 1.382(2)
C20 H20 0.9500
C21 C22 1.388(2)
C22 H22 0.9500
C23 H23A 0.9800
C23 H23B 0.9800
C23 H23C 0.9800
C24 H24A 0.9800
C24 H24B 0.9800
C24 H24C 0.9800
C25 C26 1.551(2)
C25 H25A 0.9900
C25 H25B 0.9900
C26 C27 1.537(2)
C26 H26A 0.9900
C26 H26B 0.9900
C27 C32 1.523(2)
C27 C28 1.537(2)
C27 H27 1.0000
C28 C29 1.532(2)
C28 C42 1.538(2)
C29 C30 1.537(2)
C29 H29A 0.9900
C29 H29B 0.9900
C30 C31 1.540(2)
C30 H30A 0.9900
C30 H30B 0.9900
C31 C36 1.527(2)
C31 C32 1.542(2)
C31 H31 1.0000
C32 C33 1.526(2)
C32 H32 1.0000
C33 C34 1.525(2)
C33 H33A 0.9900
C33 H33B 0.9900
C34 C35 1.518(2)
C34 H34A 0.9900
C34 H34B 0.9900
C35 C36 1.397(2)
C35 C40 1.402(2)
C36 C37 1.404(2)
C37 C38 1.386(2)
C37 H37 0.9500
C38 C39 1.392(2)
C38 H38 0.9500
C39 C40 1.385(3)
C40 H40 0.9500
C41 H41A 0.9800
C41 H41B 0.9800
C41 H41C 0.9800
C42 H42A 0.9800
C42 H42B 0.9800
C42 H42C 0.9800
O1W H1W 0.9618
O1W H2W 0.9048
O2W H3W 0.9054
O2W H4W 0.9504
